data_7209518
loop_
_publ_author_name
'Andrews, Michael B.'
'Cahill, Christopher L.'

_publ_section_title
;
 Metal--organic hybrids involving the [UO2Cl3(NO3)]2&#x2212; tecton and
 the role of halogen polarizability
;
_journal_issue 16
_journal_name_full CrystEngComm
_journal_page_first 3082
_journal_paper_doi 10.1039/c2ce26561c
_journal_volume 15
_journal_year 2013
_chemical_formula_sum 'C10 H10 Cl5 N3 O5 U'
_chemical_formula_weight 667.49
_chemical_name_systematic
;
?
;
_space_group_IT_number 2
_symmetry_cell_setting triclinic
_symmetry_space_group_name_Hall '-P 1'
_symmetry_space_group_name_H-M 'P -1'
_atom_sites_solution_hydrogens geom
_atom_sites_solution_primary direct
_atom_sites_solution_secondary difmap
_audit_creation_method SHELXL-97
_cell_angle_alpha 72.890(5)
_cell_angle_beta 80.394(5)
_cell_angle_gamma 74.456(5)
_cell_formula_units_Z 2
_cell_length_a 6.819(5)
_cell_length_b 10.781(5)
_cell_length_c 14.252(5)
_cell_measurement_temperature 293(2)
_cell_volume 960.3(9)
_computing_cell_refinement 'SAINTPLUS (Bruker AXS, 2008)'
_computing_data_collection 'APEX II (Bruker AXS, 2008)'
_computing_data_reduction 'SAINTPLUS (Bruker AXS, 2008)'
_computing_molecular_graphics 'Crystal Maker (Palmer, 2009)'
_computing_publication_material 'WINGX (Farrugia, 1998)'
_computing_structure_refinement 'SHELXL-97(Sheldrick, 2008)'
_computing_structure_solution 'SHELXL-97(Sheldrick, 2008)'
_diffrn_ambient_temperature 293(2)
_diffrn_measured_fraction_theta_full 0.983
_diffrn_measured_fraction_theta_max 0.978
_diffrn_radiation_monochromator graphite
_diffrn_radiation_source 'fine-focus sealed tube'
_diffrn_radiation_type MoK\a
_diffrn_radiation_wavelength 0.71073
_diffrn_reflns_av_R_equivalents 0.0514
_diffrn_reflns_av_sigmaI/netI 0.0627
_diffrn_reflns_limit_h_max 8
_diffrn_reflns_limit_h_min -8
_diffrn_reflns_limit_k_max 12
_diffrn_reflns_limit_k_min -12
_diffrn_reflns_limit_l_max 16
_diffrn_reflns_limit_l_min -16
_diffrn_reflns_number 8823
_diffrn_reflns_theta_full 25.00
_diffrn_reflns_theta_max 25.06
_diffrn_reflns_theta_min 1.50
_exptl_absorpt_coefficient_mu 9.170
_exptl_absorpt_correction_T_max 1.0000
_exptl_absorpt_correction_T_min 0.2036
_exptl_absorpt_correction_type empirical
_exptl_crystal_density_diffrn 2.308
_exptl_crystal_density_method 'not measured'
_exptl_crystal_F_000 616
_exptl_crystal_size_max 0.60
_exptl_crystal_size_mid 0.55
_exptl_crystal_size_min 0.21
_refine_diff_density_max 2.373
_refine_diff_density_min -2.138
_refine_diff_density_rms 0.295
_refine_ls_extinction_method semi-empirical
_refine_ls_goodness_of_fit_ref 1.040
_refine_ls_hydrogen_treatment constr
_refine_ls_matrix_type full
_refine_ls_number_parameters 217
_refine_ls_number_reflns 3325
_refine_ls_number_restraints 0
_refine_ls_restrained_S_all 1.040
_refine_ls_R_factor_all 0.0631
_refine_ls_R_factor_gt 0.0552
_refine_ls_shift/su_max 0.001
_refine_ls_shift/su_mean 0.000
_refine_ls_structure_factor_coef Fsqd
_refine_ls_weighting_details 'calc w=1/[\s^2^(Fo^2^)+(0.1232P)^2^+0.0000P] where P=(Fo^2^+2Fc^2^)/3'
_refine_ls_weighting_scheme calc
_refine_ls_wR_factor_gt 0.1567
_refine_ls_wR_factor_ref 0.1679
_reflns_number_gt 2901
_reflns_number_total 3325
_reflns_threshold_expression >2\s(I)
_cod_data_source_file c2ce26561c.txt
_cod_data_source_block Compound1
_cod_depositor_comments
;
The following automatic conversions were performed:

'_symmetry_cell_setting' value 'Triclinic' changed to 'triclinic'
according to /home/saulius/struct/CIF-dictionaries/cif_core.dic
dictionary named 'cif_core.dic' version 2.4.2 from 2011-04-26.

Automatic conversion script
Id: cif_fix_values 1891 2012-01-12 08:04:46Z andrius 
;
_cod_original_sg_symbol_H-M P-1
_cod_database_code 7209518

loop_
_symmetry_equiv_pos_as_xyz
'x, y, z'
'-x, -y, -z'

loop_
_atom_site_label
_atom_site_type_symbol
_atom_site_fract_x
_atom_site_fract_y
_atom_site_fract_z
_atom_site_U_iso_or_equiv
_atom_site_adp_type
_atom_site_occupancy
_atom_site_symmetry_multiplicity
_atom_site_calc_flag
_atom_site_refinement_flags
U1 U 0.79421(6) 0.20655(3) 0.27016(3) 0.0413(2) Uani 1 1 d .
Cl5 Cl 0.9186(8) 0.0880(3) 0.1226(3) 0.0807(13) Uani 1 1 d .
Cl3 Cl 0.6660(7) 0.3726(3) 0.3882(2) 0.0684(10) Uani 1 1 d .
Cl4 Cl 0.7521(6) 0.4375(3) 0.1247(3) 0.0561(8) Uani 1 1 d .
O1 O 0.5392(15) 0.2047(7) 0.2639(6) 0.052(2) Uani 1 1 d .
O2 O 1.0528(15) 0.2050(8) 0.2766(7) 0.052(2) Uani 1 1 d .
O3 O 0.8604(16) -0.0444(8) 0.3449(7) 0.067(3) Uani 1 1 d .
O4 O 0.7643(16) 0.0741(9) 0.4469(7) 0.065(3) Uani 1 1 d .
O5 O 0.785(2) -0.1389(9) 0.5005(8) 0.087(4) Uani 1 1 d .
N3 N 0.8072(19) -0.0401(10) 0.4334(9) 0.056(3) Uani 1 1 d .
Cl2 Cl 0.6075(8) 0.8362(4) 0.0759(3) 0.0891(13) Uani 1 1 d .
N2 N 0.4423(17) 0.8161(10) 0.3904(9) 0.053(3) Uani 1 1 d .
H2 H 0.4085 0.8121 0.4519 0.064 Uiso 1 1 calc R
C203 C 0.5444(19) 0.8299(11) 0.1966(10) 0.049(3) Uani 1 1 d .
C204 C 0.445(2) 0.9433(12) 0.2283(11) 0.061(4) Uani 1 1 d .
H204 H 0.4150 1.0258 0.1825 0.073 Uiso 1 1 calc R
C201 C 0.541(2) 0.7061(13) 0.3641(11) 0.059(3) Uani 1 1 d .
H201 H 0.5764 0.6262 0.4122 0.070 Uiso 1 1 calc R
C202 C 0.592(2) 0.7089(12) 0.2672(10) 0.055(3) Uani 1 1 d .
H202 H 0.6584 0.6312 0.2486 0.066 Uiso 1 1 calc R
C205 C 0.393(2) 0.9342(12) 0.3230(12) 0.057(3) Uani 1 1 d .
H205 H 0.3224 1.0099 0.3435 0.068 Uiso 1 1 calc R
Cl1 Cl 0.1014(7) 0.5929(5) 0.4017(3) 0.0828(12) Uani 1 1 d .
N1 N 0.177(2) 0.625(2) 0.0853(11) 0.083(4) Uani 1 1 d .
H1 H 0.1912 0.6341 0.0227 0.100 Uiso 1 1 calc R
C101 C 0.209(2) 0.506(2) 0.1443(18) 0.091(7) Uani 1 1 d .
H101 H 0.2463 0.4318 0.1188 0.110 Uiso 1 1 calc R
C103 C 0.1353(19) 0.6007(12) 0.2783(9) 0.047(3) Uani 1 1 d .
C104 C 0.097(2) 0.7263(12) 0.2132(10) 0.055(3) Uani 1 1 d .
H104 H 0.0538 0.8033 0.2352 0.066 Uiso 1 1 calc R
C102 C 0.188(2) 0.4887(14) 0.2464(14) 0.065(4) Uani 1 1 d .
H102 H 0.2090 0.4043 0.2903 0.078 Uiso 1 1 calc R
C105 C 0.124(2) 0.7316(17) 0.1171(11) 0.068(4) Uani 1 1 d .
H105 H 0.1038 0.8147 0.0714 0.081 Uiso 1 1 calc R

loop_
_atom_site_aniso_label
_atom_site_aniso_U_11
_atom_site_aniso_U_22
_atom_site_aniso_U_33
_atom_site_aniso_U_23
_atom_site_aniso_U_13
_atom_site_aniso_U_12
U1 0.0509(4) 0.0322(3) 0.0388(3) -0.01042(19) -0.0040(2) -0.0050(2)
Cl5 0.145(4) 0.0442(17) 0.041(2) -0.0156(14) 0.000(2) -0.001(2)
Cl3 0.126(3) 0.0322(14) 0.0398(18) -0.0122(12) 0.0000(19) -0.0079(16)
Cl4 0.084(2) 0.0365(14) 0.0423(18) -0.0067(12) -0.0065(16) -0.0091(14)
O1 0.081(6) 0.031(4) 0.036(5) -0.005(3) -0.005(4) -0.005(4)
O2 0.071(6) 0.034(4) 0.043(5) -0.003(4) -0.011(4) -0.002(4)
O3 0.101(8) 0.040(4) 0.054(6) -0.016(4) -0.005(5) -0.005(5)
O4 0.103(8) 0.049(5) 0.040(5) -0.014(4) 0.002(5) -0.013(5)
O5 0.152(11) 0.051(6) 0.051(7) 0.004(5) -0.009(7) -0.031(6)
N3 0.076(8) 0.043(6) 0.050(7) -0.016(5) -0.016(6) -0.002(5)
Cl2 0.124(4) 0.082(3) 0.045(2) -0.0054(18) -0.006(2) -0.011(2)
N2 0.062(7) 0.047(6) 0.052(7) -0.015(5) -0.001(5) -0.013(5)
C203 0.048(7) 0.040(6) 0.055(8) -0.010(5) -0.008(6) -0.003(5)
C204 0.070(9) 0.038(6) 0.064(10) -0.003(6) -0.021(8) 0.002(6)
C201 0.067(9) 0.042(7) 0.060(9) -0.007(6) 0.000(7) -0.013(6)
C202 0.068(9) 0.038(6) 0.052(8) -0.016(5) 0.009(6) -0.005(6)
C205 0.061(8) 0.034(6) 0.071(10) -0.016(6) -0.005(7) -0.001(6)
Cl1 0.091(3) 0.110(3) 0.037(2) -0.005(2) -0.0005(19) -0.025(2)
N1 0.072(9) 0.133(14) 0.060(9) -0.044(10) -0.006(7) -0.032(9)
C101 0.048(9) 0.107(15) 0.16(2) -0.104(17) -0.002(11) -0.007(9)
C103 0.048(7) 0.058(7) 0.034(7) -0.006(5) 0.001(5) -0.019(6)
C104 0.073(9) 0.043(6) 0.048(8) -0.005(6) -0.008(7) -0.015(6)
C102 0.050(8) 0.047(7) 0.099(14) -0.024(8) -0.011(8) -0.003(6)
C105 0.079(10) 0.085(10) 0.036(8) -0.001(7) -0.004(7) -0.032(8)

loop_
_atom_type_symbol
_atom_type_description
_atom_type_scat_dispersion_real
_atom_type_scat_dispersion_imag
_atom_type_scat_source
C C 0.0033 0.0016 'International Tables Vol C Tables 4.2.6.8 and 6.1.1.4'
Cl Cl 0.1484 0.1585 'International Tables Vol C Tables 4.2.6.8 and 6.1.1.4'
N N 0.0061 0.0033 'International Tables Vol C Tables 4.2.6.8 and 6.1.1.4'
O O 0.0106 0.0060 'International Tables Vol C Tables 4.2.6.8 and 6.1.1.4'
U U -9.6767 9.6646 'International Tables Vol C Tables 4.2.6.8 and 6.1.1.4'
H H 0.0000 0.0000 'International Tables Vol C Tables 4.2.6.8 and 6.1.1.4'

loop_
_geom_angle_atom_site_label_1
_geom_angle_atom_site_label_2
_geom_angle_atom_site_label_3
_geom_angle
O1 U1 O2 178.9(3)
O1 U1 O4 88.4(4)
O2 U1 O4 91.2(4)
O1 U1 O3 87.7(3)
O2 U1 O3 91.3(3)
O4 U1 O3 49.7(3)
O1 U1 Cl5 90.3(3)
O2 U1 Cl5 89.0(3)
O4 U1 Cl5 121.7(2)
O3 U1 Cl5 72.1(2)
O1 U1 Cl3 90.3(3)
O2 U1 Cl3 90.5(3)
O4 U1 Cl3 70.2(2)
O3 U1 Cl3 119.8(2)
Cl5 U1 Cl3 168.11(11)
O1 U1 Cl4 89.7(3)
O2 U1 Cl4 91.2(3)
O4 U1 Cl4 153.3(2)
O3 U1 Cl4 156.8(2)
Cl5 U1 Cl4 84.92(11)
Cl3 U1 Cl4 83.21(10)
O1 U1 N3 86.6(3)
O2 U1 N3 92.6(4)
O4 U1 N3 24.7(3)
O3 U1 N3 25.1(3)
Cl5 U1 N3 97.1(2)
Cl3 U1 N3 94.8(2)
Cl4 U1 N3 175.7(2)
N3 O3 U1 96.5(6)
N3 O4 U1 98.6(7)
O5 N3 O4 122.0(12)
O5 N3 O3 122.8(11)
O4 N3 O3 115.0(11)
O5 N3 U1 171.3(10)
O4 N3 U1 56.8(6)
O3 N3 U1 58.4(6)
C201 N2 C205 121.6(13)
C201 N2 H2 119.2
C205 N2 H2 119.2
C202 C203 C204 118.3(13)
C202 C203 Cl2 119.8(10)
C204 C203 Cl2 121.9(10)
C205 C204 C203 120.3(12)
C205 C204 H204 119.8
C203 C204 H204 119.8
N2 C201 C202 120.4(13)
N2 C201 H201 119.8
C202 C201 H201 119.8
C201 C202 C203 118.9(12)
C201 C202 H202 120.5
C203 C202 H202 120.5
C204 C205 N2 120.4(12)
C204 C205 H205 119.8
N2 C205 H205 119.8
C105 N1 C101 122.5(16)
C105 N1 H1 118.8
C101 N1 H1 118.8
N1 C101 C102 119.9(14)
N1 C101 H101 120.1
C102 C101 H101 120.1
C102 C103 C104 121.6(14)
C102 C103 Cl1 121.2(12)
C104 C103 Cl1 117.1(10)
C105 C104 C103 116.7(13)
C105 C104 H104 121.6
C103 C104 H104 121.6
C103 C102 C101 116.8(15)
C103 C102 H102 121.6
C101 C102 H102 121.6
N1 C105 C104 122.4(15)
N1 C105 H105 118.8
C104 C105 H105 118.8

loop_
_geom_bond_atom_site_label_1
_geom_bond_atom_site_label_2
_geom_bond_distance
U1 O1 1.762(10)
U1 O2 1.776(10)
U1 O4 2.509(9)
U1 O3 2.543(8)
U1 Cl5 2.679(3)
U1 Cl3 2.690(3)
U1 Cl4 2.712(3)
U1 N3 2.966(11)
O3 N3 1.265(14)
O4 N3 1.252(13)
O5 N3 1.229(14)
Cl2 C203 1.687(14)
N2 C201 1.323(16)
N2 C205 1.347(18)
N2 H2 0.8600
C203 C202 1.390(18)
C203 C204 1.391(18)
C204 C205 1.32(2)
C204 H204 0.9300
C201 C202 1.359(19)
C201 H201 0.9300
C202 H202 0.9300
C205 H205 0.9300
Cl1 C103 1.715(13)
N1 C105 1.30(2)
N1 C101 1.30(3)
N1 H1 0.8600
C101 C102 1.40(3)
C101 H101 0.9300
C103 C102 1.352(18)
C103 C104 1.384(17)
C104 C105 1.34(2)
C104 H104 0.9300
C102 H102 0.9300
C105 H105 0.9300

loop_
_geom_torsion_atom_site_label_1
_geom_torsion_atom_site_label_2
_geom_torsion_atom_site_label_3
_geom_torsion_atom_site_label_4
_geom_torsion
O1 U1 O3 N3 -86.9(8)
O2 U1 O3 N3 93.4(8)
O4 U1 O3 N3 3.0(7)
Cl5 U1 O3 N3 -178.0(8)
Cl3 U1 O3 N3 2.1(9)
Cl4 U1 O3 N3 -170.6(5)
O1 U1 O4 N3 85.2(8)
O2 U1 O4 N3 -93.7(8)
O3 U1 O4 N3 -3.0(7)
Cl5 U1 O4 N3 -4.2(9)
Cl3 U1 O4 N3 176.1(8)
Cl4 U1 O4 N3 171.4(5)
U1 O4 N3 O5 -169.8(12)
U1 O4 N3 O3 5.1(12)
U1 O3 N3 O5 169.9(12)
U1 O3 N3 O4 -5.0(12)
O1 U1 N3 O5 -9(6)
O2 U1 N3 O5 172(6)
O4 U1 N3 O5 84(6)
O3 U1 N3 O5 -101(6)
Cl5 U1 N3 O5 -99(6)
Cl3 U1 N3 O5 81(6)
Cl4 U1 N3 O5 19(8)
O1 U1 N3 O4 -93.7(8)
O2 U1 N3 O4 87.1(8)
O3 U1 N3 O4 174.5(13)
Cl5 U1 N3 O4 176.4(8)
Cl3 U1 N3 O4 -3.7(8)
Cl4 U1 N3 O4 -65(3)
O1 U1 N3 O3 91.8(8)
O2 U1 N3 O3 -87.4(8)
O4 U1 N3 O3 -174.5(13)
Cl5 U1 N3 O3 1.9(8)
Cl3 U1 N3 O3 -178.2(8)
Cl4 U1 N3 O3 120(2)
C202 C203 C204 C205 -2(2)
Cl2 C203 C204 C205 178.2(11)
C205 N2 C201 C202 -2(2)
N2 C201 C202 C203 2(2)
C204 C203 C202 C201 0(2)
Cl2 C203 C202 C201 179.6(11)
C203 C204 C205 N2 2(2)
C201 N2 C205 C204 -1(2)
C105 N1 C101 C102 0(2)
C102 C103 C104 C105 -3(2)
Cl1 C103 C104 C105 179.9(11)
C104 C103 C102 C101 2(2)
Cl1 C103 C102 C101 179.1(11)
N1 C101 C102 C103 -1(2)
C101 N1 C105 C104 -1(3)
C103 C104 C105 N1 2(2)
